data_2216449
loop_
_publ_author_name
'Xiang-Xia Wu'
'Zhen-Duo Guo'

_publ_section_title
;
 1-(<i>N</i>-Cyanoguanyl)-3,5-dimethyl-1,2,4-triazole
;
_journal_coeditor_code FL2172
_journal_issue 12
_journal_name_full 'Acta Crystallographica Section E'
_journal_page_first o4747
_journal_page_last o4747
_journal_paper_doi 10.1107/S1600536807057972
_journal_volume 63
_journal_year 2007
_chemical_formula_iupac 'C6 H8 N6'
_chemical_formula_moiety 'C6 H8 N6'
_chemical_formula_sum 'C6 H8 N6'
_chemical_formula_weight 164.18
_chemical_name_systematic
;
1-(<i>N</i>-Cyanoguanyl)-3,5-dimethyl-1,2,4-triazole
;
_space_group_IT_number 15
_symmetry_cell_setting monoclinic
_symmetry_space_group_name_Hall '-C 2yc'
_symmetry_space_group_name_H-M 'C 1 2/c 1'
_cell_angle_alpha 90
_cell_angle_beta 132.266(4)
_cell_angle_gamma 90
_cell_formula_units_Z 8
_cell_length_a 19.785(6)
_cell_length_b 7.5085(17)
_cell_length_c 14.458(4)
_cell_measurement_reflns_used 2686
_cell_measurement_temperature 223(2)
_cell_measurement_theta_max 25.3
_cell_measurement_theta_min 3.0
_cell_volume 1589.5(8)
_computing_cell_refinement 'CrystalClear (Rigaku, 1999)'
_computing_data_collection 'CrystalClear (Rigaku, 1999)'
_computing_data_reduction 'CrystalStructure (Rigaku, 1999)'
_computing_molecular_graphics 'PLATON (Spek, 2003)'
_computing_publication_material 'PLATON (Spek, 2003)'
_computing_structure_refinement 'SHELXL97 (Sheldrick, 1997)'
_computing_structure_solution 'SHELXS97 (Sheldrick, 1990)'
_diffrn_ambient_temperature 223(2)
_diffrn_detector_area_resol_mean 7.31
_diffrn_measured_fraction_theta_full 0.997
_diffrn_measured_fraction_theta_max 0.997
_diffrn_measurement_device_type 'Rigaku Mercury CCD'
_diffrn_measurement_method \w
_diffrn_radiation_monochromator graphite
_diffrn_radiation_source 'fine-focus sealed tube'
_diffrn_radiation_type 'Mo K\a'
_diffrn_radiation_wavelength 0.71073
_diffrn_reflns_av_R_equivalents 0.0310
_diffrn_reflns_av_sigmaI/netI 0.0223
_diffrn_reflns_limit_h_max 23
_diffrn_reflns_limit_h_min -20
_diffrn_reflns_limit_k_max 9
_diffrn_reflns_limit_k_min -8
_diffrn_reflns_limit_l_max 17
_diffrn_reflns_limit_l_min -17
_diffrn_reflns_number 7476
_diffrn_reflns_theta_full 25.35
_diffrn_reflns_theta_max 25.35
_diffrn_reflns_theta_min 3.05
_exptl_absorpt_coefficient_mu 0.096
_exptl_absorpt_correction_T_max 0.990
_exptl_absorpt_correction_T_min 0.913
_exptl_absorpt_correction_type multi-scan
_exptl_absorpt_process_details '(CrystalClear; Rigaku, 1999)'
_exptl_crystal_colour colorless
_exptl_crystal_density_diffrn 1.372
_exptl_crystal_density_method 'not measured'
_exptl_crystal_description block
_exptl_crystal_F_000 688
_exptl_crystal_size_max 0.60
_exptl_crystal_size_mid 0.32
_exptl_crystal_size_min 0.10
_refine_diff_density_max 0.211
_refine_diff_density_min -0.235
_refine_ls_extinction_method none
_refine_ls_goodness_of_fit_ref 1.146
_refine_ls_hydrogen_treatment constr
_refine_ls_matrix_type full
_refine_ls_number_parameters 112
_refine_ls_number_reflns 1451
_refine_ls_number_restraints 0
_refine_ls_restrained_S_all 1.146
_refine_ls_R_factor_all 0.0540
_refine_ls_R_factor_gt 0.0460
_refine_ls_shift/su_max 0.000
_refine_ls_shift/su_mean 0.000
_refine_ls_structure_factor_coef Fsqd
_refine_ls_weighting_details 'calc w=1/[\s^2^(Fo^2^)+(0.0298P)^2^+0.2298P] where P=(Fo^2^+2Fc^2^)/3'
_refine_ls_weighting_scheme calc
_refine_ls_wR_factor_gt 0.1100
_refine_ls_wR_factor_ref 0.1141
_reflns_number_gt 1287
_reflns_number_total 1451
_reflns_threshold_expression I>2sigma(I)
_cod_data_source_file fl2172.cif
_cod_data_source_block I
_cod_original_sg_symbol_H-M 'C 2/c'
_cod_database_code 2216449
_cod_database_fobs_code 2216449

loop_
_symmetry_equiv_pos_as_xyz
'x, y, z'
'-x, y, -z+1/2'
'x+1/2, y+1/2, z'
'-x+1/2, y+1/2, -z+1/2'
'-x, -y, -z'
'x, -y, z-1/2'
'-x+1/2, -y+1/2, -z'
'x+1/2, -y+1/2, z-1/2'

loop_
_atom_site_type_symbol
_atom_site_label
_atom_site_fract_x
_atom_site_fract_y
_atom_site_fract_z
_atom_site_U_iso_or_equiv
_atom_site_adp_type
_atom_site_calc_flag
_atom_site_refinement_flags
_atom_site_occupancy
N N1 0.51254(9) 0.2511(2) 0.51554(13) 0.0268(4) Uani d . 1
N N2 0.50709(10) 0.1760(2) 0.42335(13) 0.0309(4) Uani d . 1
N N3 0.36702(10) 0.2194(2) 0.35514(13) 0.0299(4) Uani d . 1
N N4 0.66908(10) 0.2420(2) 0.64689(15) 0.0358(4) Uani d . 1
H H4A 0.7243 0.2662 0.7161 0.043 Uiso calc R 1
H H4B 0.6606 0.1824 0.5882 0.043 Uiso calc R 1
N N5 0.59810(9) 0.3847(2) 0.70749(13) 0.0322(4) Uani d . 1
N N6 0.74386(11) 0.4863(2) 0.91092(15) 0.0414(5) Uani d . 1
C C1 0.41881(12) 0.1611(2) 0.32928(16) 0.0293(4) Uani d . 1
C C2 0.42647(11) 0.2752(2) 0.47144(16) 0.0267(4) Uani d . 1
C C3 0.37763(13) 0.0909(3) 0.20509(17) 0.0410(5) Uani d . 1
H H3A 0.4257 0.0523 0.2077 0.062 Uiso calc R 1
H H3B 0.3419 0.1838 0.1428 0.062 Uiso calc R 1
H H3C 0.3383 -0.0092 0.1836 0.062 Uiso calc R 1
C C4 0.40302(13) 0.3484(3) 0.54191(18) 0.0381(5) Uani d . 1
H H4C 0.3373 0.3447 0.4899 0.057 Uiso calc R 1
H H4D 0.4240 0.4706 0.5654 0.057 Uiso calc R 1
H H4E 0.4323 0.2777 0.6166 0.057 Uiso calc R 1
C C5 0.59893(11) 0.2951(2) 0.63111(16) 0.0267(4) Uani d . 1
C C6 0.67833(12) 0.4345(3) 0.81600(16) 0.0310(4) Uani d . 1

loop_
_atom_site_aniso_label
_atom_site_aniso_U_11
_atom_site_aniso_U_22
_atom_site_aniso_U_33
_atom_site_aniso_U_12
_atom_site_aniso_U_13
_atom_site_aniso_U_23
N1 0.0182(7) 0.0361(9) 0.0198(7) -0.0006(6) 0.0102(6) -0.0031(6)
N2 0.0247(8) 0.0407(9) 0.0251(8) 0.0001(7) 0.0158(7) -0.0059(7)
N3 0.0216(8) 0.0396(9) 0.0221(8) -0.0016(6) 0.0121(7) -0.0004(6)
N4 0.0180(7) 0.0537(10) 0.0258(8) -0.0005(7) 0.0107(7) -0.0085(7)
N5 0.0228(8) 0.0433(9) 0.0240(8) -0.0043(7) 0.0131(7) -0.0066(7)
N6 0.0356(9) 0.0566(11) 0.0273(9) -0.0093(8) 0.0192(8) -0.0086(8)
C1 0.0229(9) 0.0361(10) 0.0240(9) -0.0015(7) 0.0138(8) -0.0022(8)
C2 0.0197(9) 0.0321(10) 0.0235(9) -0.0010(7) 0.0125(8) 0.0017(7)
C3 0.0335(10) 0.0542(13) 0.0277(10) -0.0046(9) 0.0174(9) -0.0094(9)
C4 0.0261(9) 0.0567(13) 0.0314(10) -0.0018(9) 0.0193(9) -0.0049(9)
C5 0.0200(9) 0.0325(10) 0.0213(9) -0.0008(7) 0.0113(8) 0.0019(7)
C6 0.0291(10) 0.0386(10) 0.0255(10) -0.0015(8) 0.0185(9) -0.0013(8)

loop_
_atom_type_symbol
_atom_type_description
_atom_type_scat_dispersion_real
_atom_type_scat_dispersion_imag
_atom_type_scat_source
C C 0.0033 0.0016 'International Tables Vol C Tables 4.2.6.8 and 6.1.1.4'
H H 0.0000 0.0000 'International Tables Vol C Tables 4.2.6.8 and 6.1.1.4'
N N 0.0061 0.0033 'International Tables Vol C Tables 4.2.6.8 and 6.1.1.4'

loop_
_geom_angle_atom_site_label_1
_geom_angle_atom_site_label_2
_geom_angle_atom_site_label_3
_geom_angle
C2 N1 N2 109.78(14)
C2 N1 C5 131.16(15)
N2 N1 C5 119.01(15)
C1 N2 N1 102.74(14)
C2 N3 C1 105.05(14)
C5 N4 H4A 120.0
C5 N4 H4B 120.0
H4A N4 H4B 120.0
C5 N5 C6 117.34(16)
N2 C1 N3 114.01(16)
N2 C1 C3 123.39(17)
N3 C1 C3 122.59(16)
N3 C2 N1 108.42(15)
N3 C2 C4 125.03(16)
N1 C2 C4 126.54(16)
C1 C3 H3A 109.5
C1 C3 H3B 109.5
H3A C3 H3B 109.5
C1 C3 H3C 109.5
H3A C3 H3C 109.5
H3B C3 H3C 109.5
C2 C4 H4C 109.5
C2 C4 H4D 109.5
H4C C4 H4D 109.5
C2 C4 H4E 109.5
H4C C4 H4E 109.5
H4D C4 H4E 109.5
N5 C5 N4 128.79(16)
N5 C5 N1 115.46(16)
N4 C5 N1 115.75(16)
N6 C6 N5 174.5(2)

loop_
_geom_bond_atom_site_label_1
_geom_bond_atom_site_label_2
_geom_bond_distance
N1 C2 1.371(2)
N1 N2 1.383(2)
N1 C5 1.407(2)
N2 C1 1.311(2)
N3 C2 1.314(2)
N3 C1 1.377(2)
N4 C5 1.308(2)
N4 H4A 0.8700
N4 H4B 0.8700
N5 C5 1.303(2)
N6 C6 1.150(2)
C1 C3 1.483(3)
C2 C4 1.480(3)
C3 H3A 0.9700
C3 H3B 0.9700
C3 H3C 0.9700
C4 H4C 0.9700
C4 H4D 0.9700
C4 H4E 0.9700

loop_
_geom_hbond_atom_site_label_D
_geom_hbond_atom_site_label_H
_geom_hbond_atom_site_label_A
_geom_hbond_site_symmetry_A
_geom_hbond_distance_DH
_geom_hbond_distance_HA
_geom_hbond_distance_DA
_geom_hbond_angle_DHA
N4 H4A N3 8_556 0.87 2.10 2.937(2) 162.4
N4 H4B N6 4_646 0.87 2.39 3.047(2) 132.7

loop_
_geom_torsion_atom_site_label_1
_geom_torsion_atom_site_label_2
_geom_torsion_atom_site_label_3
_geom_torsion_atom_site_label_4
_geom_torsion
C2 N1 N2 C1 0.66(19)
C5 N1 N2 C1 -177.05(15)
N1 N2 C1 N3 -0.8(2)
N1 N2 C1 C3 178.20(17)
C2 N3 C1 N2 0.6(2)
C2 N3 C1 C3 -178.36(18)
C1 N3 C2 N1 -0.2(2)
C1 N3 C2 C4 -179.15(18)
N2 N1 C2 N3 -0.3(2)
C5 N1 C2 N3 177.03(17)
N2 N1 C2 C4 178.65(17)
C5 N1 C2 C4 -4.0(3)
C6 N5 C5 N4 1.7(3)
C6 N5 C5 N1 -177.64(16)
C2 N1 C5 N5 -5.2(3)
N2 N1 C5 N5 171.93(15)
C2 N1 C5 N4 175.38(18)
N2 N1 C5 N4 -7.5(2)

loop_
_cod_related_entry_id
_cod_related_entry_database
_cod_related_entry_code
1 ChemSpider 21120427
